data_1577259
loop_
_publ_author_name
'Lennox, Cameron B.'
'Taylor, Christopher'
'Huski\'c, Igor'
'Vainauskas, Jogirdas'
'Nickels, Christopher'
'Stein, Robin S.'
'Borchers, Tristan H.'
'Lutton Gething, A.R. Bonnie J.'
'Marrett, Joseph M.'
'Day, Graeme Matthew'
'Fri\<s\<ci\'c, Tomislav'

_publ_section_title
;
 The elusive endo-product of the archetypal Diels-Alder reaction of furan
 and maleic anhydride -- observed in the solid state at last
;
_journal_name_full 'Chemical Science'
_journal_paper_doi 10.1039/D5SC06724C
_journal_year 2026
_chemical_formula_moiety '2(C8 H6 O4)'
_chemical_formula_sum 'C16 H12 O8'
_chemical_formula_weight 332.26
_space_group_crystal_system monoclinic
_space_group_IT_number 7
_space_group_name_Hall 'P -2yac'
_space_group_name_H-M_alt 'P 1 n 1'
_atom_sites_solution_hydrogens geom
_audit_creation_date 2024-05-30
_audit_creation_method
;
Olex2 1.5
(compiled 2024.01.12 svn.r2f8d729c for OlexSys, GUI svn.r6928)
;
_audit_update_record
;
2024-08-11 deposited with the CCDC.	2026-05-12 downloaded from the CCDC.
;
_cell_angle_alpha 90
_cell_angle_beta 110.247(12)
_cell_angle_gamma 90
_cell_formula_units_Z 2
_cell_length_a 11.8895(13)
_cell_length_b 5.3562(4)
_cell_length_c 11.8978(13)
_cell_measurement_reflns_used 5444
_cell_measurement_temperature 150.00(10)
_cell_measurement_theta_max 76.4000
_cell_measurement_theta_min 4.4820
_cell_volume 710.86(13)
_computing_cell_refinement 'CrysAlisPro 1.171.43.116a (Rigaku OD, 2024)'
_computing_data_collection 'CrysAlisPro system (CCD 43.116a 64-bit (release 22-03-2024))'
_computing_data_reduction 'CrysAlisPro 1.171.43.116a (Rigaku OD, 2024)'
_computing_molecular_graphics 'Olex2 1.5 (Dolomanov et al., 2009)'
_computing_publication_material 'Olex2 1.5 (Dolomanov et al., 2009)'
_computing_structure_refinement 'SHELXL 2018/3 (Sheldrick, 2015)'
_diffrn_ambient_environment N~2~
_diffrn_ambient_temperature 150.00(10)
_diffrn_detector 'CCD plate'
_diffrn_detector_area_resol_mean 5.1768
_diffrn_detector_type Atlas
_diffrn_measured_fraction_theta_full 1.000
_diffrn_measured_fraction_theta_max 0.988
_diffrn_measurement_details
;
List of Runs (angles in degrees, time in seconds):

  # Type    Start    End  Width  t~exp~   \w     \q     \k     \f   Frames
#--------------------------------------------------------------------------
  1  \w    -51.00 -12.00   1.00    1.00    --  -39.71 -57.00 -86.00   39
  2  \w   -111.00 -60.00   1.00    1.00    --  -39.71 -57.00 -86.00   51
  3  \w     38.00  63.00   1.00    1.00    --   39.71  57.00  55.00   25
  4  \w     84.00 109.00   1.00    1.00    --  113.00  57.00  55.00   25
  5  \w    142.00 169.00   1.00    1.00    --  113.00  57.00  55.00   27
  6  \w    107.00 134.00   1.00    1.00    --  113.00 -57.00 -86.00   27
  7  \w    -43.00 -13.00   1.00    1.00    --  -39.71 -38.00 -90.00   30
  8  \w    -54.00  34.00   1.00    1.00    --  -39.71  57.00  55.00   88
  9  \w    -69.00   6.00   1.00    1.00    --  -39.71  57.00-150.00   75
 10  \w      3.00  31.00   1.00    1.00    --   39.71  87.00 108.26   28
 11  \w     31.00  86.00   1.00    1.00    --   39.71-125.00 120.00   55
 12  \w      7.00  79.00   1.00    1.00    --   39.71 -99.00-120.00   72
 13  \w    -26.00  54.00   1.00    1.00    --   39.71 -57.00 -86.00   80
 14  \w      3.00  28.00   1.00    1.00    --   40.00  89.00 -72.53   25
 15  \w     14.00  39.00   1.00    1.00    --   48.00  79.00-126.74   25
 16  \w     14.00  41.00   1.00    1.00    --   48.00  78.00  79.38   27
 17  \w     13.00  38.00   1.00    1.00    --   48.00  81.00   6.08   25
 18  \w     15.00  40.00   1.00    1.00    --   48.00  79.00 178.45   25
 19  \w     29.00  77.00   1.00    1.00    --   56.00  68.00 -40.16   48
 20  \w     24.00 110.00   1.00    1.00    --   56.00  68.00  50.52   86
 21  \w     32.00  88.00   1.00    1.00    --   60.00  68.00 142.14   56
 22  \w     91.00 124.00   1.00    1.00    --   60.00  68.00 142.14   33
 23  \w     31.00  70.00   1.00    1.00    --   60.00  68.00 -71.22   39
 24  \w     34.00  67.00   1.00    1.00    --   64.00  61.00-160.37   33
 25  \w     37.00  79.00   1.00    1.00    --   68.00  70.00 102.61   42
 26  \w     38.00  89.00   1.00    1.00    --   68.00  70.00-151.19   51
 27  \w     37.00 140.00   1.00    1.00    --   68.00  71.00 -16.62  103
 28  \w    121.00 148.00   1.00    1.00    --   72.00  69.00-120.49   27
 29  \w     43.00  72.00   1.00    1.00    --   72.00  69.00-120.49   29
 30  \w     46.00 107.00   1.00    1.00    --   76.00  63.00  71.04   61
 31  \w     29.00 101.00   1.00    1.00    --  113.00 -94.00-180.00   72
 32  \w    121.00 165.00   1.00    1.00    --  113.00  61.00  30.00   44
 33  \w     84.00 113.00   1.00    1.00    --  113.00  61.00  30.00   29
 34  \w     84.00 151.00   1.00    1.00    --  113.00  61.00 -60.00   67
 35  \w     85.00 126.00   1.00    1.00    --  113.00  61.00 120.00   41
 36  \w    133.00 162.00   1.00    1.00    --  113.00  61.00 120.00   29
 37  \w     89.00 145.00   1.00    1.00    --  113.00  45.00 -90.00   56
 38  \w     83.00 177.00   1.00    1.00    --  113.00  61.00  90.00   94
 39  \w    128.00 177.00   1.00    1.00    --  113.00  61.00-180.00   49
 40  \w    117.00 175.00   1.00    1.00    --  113.00  61.00   0.00   58
 41  \w     66.00 109.00   1.00    1.00    --  113.00-111.00 -90.00   43
 42  \w     38.00  91.00   1.00    1.00    --  113.00-111.00 120.00   53
 43  \w     83.00 115.00   1.00    1.00    --  113.00  61.00-180.00   32
 44  \w     85.00 174.00   1.00    1.00    --  113.00  61.00 -30.00   89
 45  \w     83.00 111.00   1.00    1.00    --  113.00  61.00   0.00   28
 46  \w    117.00 155.00   1.00    1.00    --  113.00  61.00-120.00   38
 47  \w     83.00 109.00   1.00    1.00    --  113.00  61.00-120.00   26
 48  \w     87.00 114.00   1.00    1.00    --  113.00  45.00-120.00   27
 49  \w     88.00 113.00   1.00    1.00    --  113.00  45.00 120.00   25
 50  \w     31.00 106.00   1.00    1.00    --  113.00 -94.00   0.00   75
 51  \w    130.00 155.00   1.00    1.00    --  113.00  61.00-150.00   25
 52  \w     86.00 123.00   1.00    1.00    --  113.00  45.00  90.00   37
 53  \w     43.00 116.00   1.00    1.00    --  113.00 -45.00-180.00   73
 54  \w     38.00  86.00   1.00    1.00    --  113.00-111.00  90.00   48
 55  \w     84.00 114.00   1.00    1.00    --  113.00  61.00-150.00   30
 56  \w     83.00 173.00   1.00    1.00    --  113.00  61.00 150.00   90
 57  \w     83.00 178.00   1.00    1.00    --  113.00  61.00 -90.00   95
 58  \w     41.00 107.00   1.00    1.00    --  113.00-111.00 150.00   66
 59  \w     58.00 109.00   1.00    1.00    --  113.00-111.00 -30.00   51
;
_diffrn_measurement_device 'four-circle diffractometer'
_diffrn_measurement_device_type 'SuperNova, Dual, Cu at home/near, Atlas'
_diffrn_measurement_method '\w scans'
_diffrn_orient_matrix_type 'CrysAlisPro convention (1999,Acta A55,543-557)'
_diffrn_orient_matrix_UB_11 0.0542213000
_diffrn_orient_matrix_UB_12 0.1064544000
_diffrn_orient_matrix_UB_13 -0.0903432000
_diffrn_orient_matrix_UB_21 -0.0349393000
_diffrn_orient_matrix_UB_22 0.2656187000
_diffrn_orient_matrix_UB_23 0.0252839000
_diffrn_orient_matrix_UB_31 0.1220729000
_diffrn_orient_matrix_UB_32 0.0288217000
_diffrn_orient_matrix_UB_33 0.1012102000
_diffrn_radiation_monochromator mirror
_diffrn_radiation_probe x-ray
_diffrn_radiation_type 'Cu K\a'
_diffrn_radiation_wavelength 1.54184
_diffrn_reflns_av_R_equivalents 0.0577
_diffrn_reflns_av_unetI/netI 0.0396
_diffrn_reflns_Laue_measured_fraction_full 1.000
_diffrn_reflns_Laue_measured_fraction_max 0.988
_diffrn_reflns_limit_h_max 14
_diffrn_reflns_limit_h_min -14
_diffrn_reflns_limit_k_max 6
_diffrn_reflns_limit_k_min -6
_diffrn_reflns_limit_l_max 15
_diffrn_reflns_limit_l_min -15
_diffrn_reflns_number 11733
_diffrn_reflns_point_group_measured_fraction_full 0.953
_diffrn_reflns_point_group_measured_fraction_max 0.928
_diffrn_reflns_theta_full 67.684
_diffrn_reflns_theta_max 77.261
_diffrn_reflns_theta_min 3.960
_diffrn_source 'micro-focus sealed X-ray tube'
_diffrn_source_type 'SuperNova (Cu) X-ray Source'
_exptl_absorpt_coefficient_mu 1.091
_exptl_absorpt_correction_T_max 1.00000
_exptl_absorpt_correction_T_min 0.84568
_exptl_absorpt_correction_type multi-scan
_exptl_absorpt_process_details
;
CrysAlisPro 1.171.43.116a (Rigaku Oxford Diffraction, 2024)
Empirical absorption correction using spherical harmonics,
implemented in SCALE3 ABSPACK scaling algorithm.
;
_exptl_crystal_colour colorless
_exptl_crystal_density_diffrn 1.552
_exptl_crystal_density_method 'not measured'
_exptl_crystal_description block
_exptl_crystal_F_000 344
_exptl_crystal_size_max 0.2
_exptl_crystal_size_mid 0.123
_exptl_crystal_size_min 0.109
_refine_diff_density_max 0.185
_refine_diff_density_min -0.195
_refine_diff_density_rms 0.047
_refine_ls_abs_structure_details
;
 Flack x determined using 1097 quotients [(I+)-(I-)]/[(I+)+(I-)]
 (Parsons, Flack and Wagner, Acta Cryst. B69 (2013) 249-259).
;
_refine_ls_abs_structure_Flack 0.1(2)
_refine_ls_extinction_coef 0.0092(11)
_refine_ls_extinction_expression Fc^*^=kFc[1+0.001xFc^2^\l^3^/sin(2\q)]^-1/4^
_refine_ls_extinction_method 'SHELXL-2018/3 (Sheldrick 2018)'
_refine_ls_goodness_of_fit_ref 1.099
_refine_ls_hydrogen_treatment constr
_refine_ls_matrix_type full
_refine_ls_number_parameters 219
_refine_ls_number_reflns 2803
_refine_ls_number_restraints 2
_refine_ls_restrained_S_all 1.099
_refine_ls_R_factor_all 0.0509
_refine_ls_R_factor_gt 0.0459
_refine_ls_shift/su_max 0.000
_refine_ls_shift/su_mean 0.000
_refine_ls_structure_factor_coef Fsqd
_refine_ls_weighting_details 'w=1/[\s^2^(Fo^2^)+(0.0354P)^2^+0.5545P] where P=(Fo^2^+2Fc^2^)/3'
_refine_ls_weighting_scheme calc
_refine_ls_wR_factor_gt 0.1065
_refine_ls_wR_factor_ref 0.1123
_reflns_Friedel_coverage 0.874
_reflns_Friedel_fraction_full 0.906
_reflns_Friedel_fraction_max 0.867
_reflns_number_gt 2605
_reflns_number_total 2803
_reflns_threshold_expression 'I > 2\s(I)'
_cod_data_source_file d5sc06724c7.cif
_cod_data_source_block (endo-1)(exo-1)_150
_cod_database_code 1577259
_shelx_shelxl_version_number 2018/3
_chemical_oxdiff_formula 'C15 H11 N2 O7'
_shelx_space_group_comment
;
The symmetry employed for this shelxl refinement is uniquely defined
by the following loop, which should always be used as a source of
symmetry information in preference to the above space-group names.
They are only intended as comments.
;
_olex2_refinement_description
;
1. Twinned data refinement
 Scales: 0.54822
 0.45178
2.a Ternary CH refined with riding coordinates:
 C11(H11), C12(H12), C13(H13), C14(H14), C3(H3), C4(H4), C5(H5), C6(H6)
2.b Aromatic/amide H refined with riding coordinates:
 C15(H15), C16(H16), C7(H7), C8(H8)
;
_olex2_submission_special_instructions 'No special instructions were received'
_oxdiff_exptl_absorpt_empirical_details
;
Empirical correction (ABSPACK) includes:
- Absorption correction using spherical harmonics
- Frame scaling
;
_oxdiff_exptl_absorpt_empirical_full_max 1.447
_oxdiff_exptl_absorpt_empirical_full_min 0.716

loop_
_space_group_symop_operation_xyz
'x, y, z'
'x+1/2, -y, z+1/2'

loop_
_atom_site_label
_atom_site_type_symbol
_atom_site_fract_x
_atom_site_fract_y
_atom_site_fract_z
_atom_site_U_iso_or_equiv
_atom_site_adp_type
_atom_site_occupancy
_atom_site_site_symmetry_order
_atom_site_calc_flag
_atom_site_refinement_flags_posn
_atom_site_refinement_flags_adp
_atom_site_refinement_flags_occupancy
_atom_site_disorder_assembly
_atom_site_disorder_group
O1 O 0.5006(4) 0.9113(8) 0.3503(4) 0.0325(10) Uani 1 1 d . . . . .
C9 C 0.5576(6) 0.4142(12) 0.6297(6) 0.0360(16) Uani 1 1 d . . . . .
C10 C 0.6093(6) 0.4028(12) 0.8315(6) 0.0300(14) Uani 1 1 d . . . . .
C11 C 0.5151(6) 0.1617(11) 0.6530(6) 0.0307(14) Uani 1 1 d . . . . .
H11 H 0.550171 0.019738 0.621566 0.037 Uiso 1 1 calc R U . . .
C12 C 0.5466(6) 0.1581(11) 0.7891(6) 0.0284(14) Uani 1 1 d . . . . .
H12 H 0.596676 0.010717 0.827857 0.034 Uiso 1 1 calc R U . . .
C13 C 0.3742(6) 0.1587(12) 0.6098(6) 0.0318(15) Uani 1 1 d . . . . .
H13 H 0.331834 0.214569 0.525487 0.038 Uiso 1 1 calc R U . . .
C14 C 0.4189(6) 0.1548(12) 0.8021(6) 0.0319(15) Uani 1 1 d . . . . .
H14 H 0.416050 0.207286 0.881732 0.038 Uiso 1 1 calc R U . . .
C15 C 0.3403(6) -0.0978(12) 0.6412(7) 0.0358(16) Uani 1 1 d . . . . .
H15 H 0.305527 -0.229723 0.586883 0.043 Uiso 1 1 calc R U . . .
C16 C 0.3685(6) -0.1024(12) 0.7585(6) 0.0336(16) Uani 1 1 d . . . . .
H16 H 0.359135 -0.238121 0.805924 0.040 Uiso 1 1 calc R U . . .
O8 O 0.3540(4) 0.3096(8) 0.7018(4) 0.0344(10) Uani 1 1 d . . . . .
O7 O 0.6507(5) 0.4859(10) 0.9295(5) 0.0411(12) Uani 1 1 d . . . . .
O6 O 0.5506(5) 0.5079(11) 0.5366(5) 0.0492(14) Uani 1 1 d . . . . .
O5 O 0.6090(4) 0.5462(8) 0.7341(4) 0.0345(10) Uani 1 1 d . . . . .
C2 C 0.5996(6) 0.7746(12) 0.3491(6) 0.0328(15) Uani 1 1 d . . . . .
C3 C 0.4225(6) 0.5262(12) 0.2572(6) 0.0312(14) Uani 1 1 d . . . . .
H3 H 0.396187 0.383890 0.296593 0.037 Uiso 1 1 calc R U . . .
C4 C 0.5604(6) 0.5283(12) 0.2875(6) 0.0309(14) Uani 1 1 d . . . . .
H4 H 0.600227 0.384286 0.339606 0.037 Uiso 1 1 calc R U . . .
C5 C 0.3774(7) 0.4975(13) 0.1185(7) 0.0366(17) Uani 1 1 d . . . . .
H5 H 0.293735 0.432849 0.081234 0.044 Uiso 1 1 calc R U . . .
C6 C 0.5684(6) 0.5080(12) 0.1598(6) 0.0319(15) Uani 1 1 d . . . . .
H6 H 0.647818 0.452662 0.157280 0.038 Uiso 1 1 calc R U . . .
C7 C 0.4023(8) 0.7417(14) 0.0701(7) 0.0431(19) Uani 1 1 d . . . . .
H7 H 0.345444 0.865485 0.029717 0.052 Uiso 1 1 calc R U . . .
C8 C 0.5215(8) 0.7495(12) 0.0957(6) 0.0393(17) Uani 1 1 d . . . . .
H8 H 0.566660 0.879594 0.077297 0.047 Uiso 1 1 calc R U . . .
O4 O 0.4705(5) 0.3382(8) 0.1064(5) 0.0395(12) Uani 1 1 d . . . . .
C1 C 0.3958(6) 0.7751(13) 0.3013(6) 0.0351(15) Uani 1 1 d . . . . .
O3 O 0.6982(5) 0.8607(9) 0.3926(5) 0.0428(13) Uani 1 1 d . . . . .
O2 O 0.3019(5) 0.8657(9) 0.2963(6) 0.0496(14) Uani 1 1 d . . . . .

loop_
_atom_site_aniso_label
_atom_site_aniso_U_11
_atom_site_aniso_U_22
_atom_site_aniso_U_33
_atom_site_aniso_U_23
_atom_site_aniso_U_13
_atom_site_aniso_U_12
O1 0.036(3) 0.028(2) 0.033(3) -0.004(2) 0.010(2) -0.004(2)
C9 0.036(4) 0.033(3) 0.038(4) 0.004(3) 0.012(3) -0.003(3)
C10 0.030(3) 0.030(3) 0.025(3) 0.004(3) 0.003(3) -0.002(3)
C11 0.034(4) 0.024(3) 0.030(4) 0.000(2) 0.006(3) 0.001(2)
C12 0.029(4) 0.025(3) 0.029(4) 0.001(2) 0.007(3) 0.001(2)
C13 0.032(4) 0.029(3) 0.027(4) -0.002(3) 0.000(3) -0.001(3)
C14 0.029(4) 0.030(3) 0.034(4) 0.000(3) 0.006(3) -0.002(3)
C15 0.038(4) 0.024(3) 0.041(4) -0.002(3) 0.007(3) -0.006(3)
C16 0.032(4) 0.025(3) 0.042(4) 0.002(3) 0.011(3) 0.000(3)
O8 0.034(3) 0.024(2) 0.040(3) 0.000(2) 0.008(2) 0.0025(19)
O7 0.042(3) 0.038(2) 0.036(3) -0.009(2) 0.003(2) -0.008(2)
O6 0.058(4) 0.048(3) 0.040(3) 0.012(3) 0.015(3) -0.010(3)
O5 0.037(3) 0.027(2) 0.034(3) 0.002(2) 0.0058(19) -0.004(2)
C2 0.034(4) 0.029(3) 0.031(4) 0.006(3) 0.004(3) 0.001(3)
C3 0.033(4) 0.027(3) 0.033(4) -0.006(3) 0.010(3) -0.001(3)
C4 0.029(4) 0.031(3) 0.030(4) -0.001(3) 0.007(3) 0.002(3)
C5 0.030(4) 0.036(4) 0.037(4) -0.008(3) 0.002(3) 0.001(3)
C6 0.035(4) 0.028(3) 0.027(4) -0.001(3) 0.005(3) 0.002(3)
C7 0.050(5) 0.039(4) 0.030(4) 0.001(3) 0.001(3) 0.016(3)
C8 0.056(5) 0.030(3) 0.031(4) 0.001(3) 0.014(3) 0.003(3)
O4 0.041(3) 0.028(2) 0.042(3) -0.010(2) 0.006(2) -0.002(2)
C1 0.037(4) 0.030(3) 0.040(4) -0.004(3) 0.016(3) -0.001(3)
O3 0.034(3) 0.051(3) 0.039(3) -0.009(2) 0.006(2) -0.010(2)
O2 0.040(3) 0.045(3) 0.069(4) -0.009(3) 0.026(3) 0.004(3)

loop_
_atom_type_symbol
_atom_type_description
_atom_type_scat_dispersion_real
_atom_type_scat_dispersion_imag
_atom_type_scat_source
C C 0.0181 0.0091 'International Tables Vol C Tables 4.2.6.8 and 6.1.1.4'
H H 0.0000 0.0000 'International Tables Vol C Tables 4.2.6.8 and 6.1.1.4'
O O 0.0492 0.0322 'International Tables Vol C Tables 4.2.6.8 and 6.1.1.4'

loop_
_geom_angle_atom_site_label_1
_geom_angle_atom_site_label_2
_geom_angle_atom_site_label_3
_geom_angle
_geom_angle_site_symmetry_1
_geom_angle_site_symmetry_3
_geom_angle_publ_flag
C1 O1 C2 111.1(5) . . ?
O6 C9 C11 129.1(7) . . ?
O6 C9 O5 119.3(6) . . ?
O5 C9 C11 111.6(6) . . ?
O7 C10 C12 130.2(6) . . ?
O7 C10 O5 119.5(6) . . ?
O5 C10 C12 110.2(5) . . ?
C9 C11 H11 113.9 . . ?
C9 C11 C12 103.4(5) . . ?
C9 C11 C13 109.7(5) . . ?
C12 C11 H11 113.9 . . ?
C12 C11 C13 100.8(5) . . ?
C13 C11 H11 113.9 . . ?
C10 C12 C11 104.7(5) . . ?
C10 C12 H12 112.7 . . ?
C10 C12 C14 111.0(5) . . ?
C11 C12 H12 112.7 . . ?
C11 C12 C14 102.3(6) . . ?
C14 C12 H12 112.7 . . ?
C11 C13 H13 115.7 . . ?
C15 C13 C11 105.8(5) . . ?
C15 C13 H13 115.7 . . ?
O8 C13 C11 100.6(5) . . ?
O8 C13 H13 115.7 . . ?
O8 C13 C15 101.1(6) . . ?
C12 C14 H14 116.0 . . ?
C16 C14 C12 104.8(5) . . ?
C16 C14 H14 116.0 . . ?
O8 C14 C12 99.8(5) . . ?
O8 C14 H14 116.0 . . ?
O8 C14 C16 101.8(5) . . ?
C13 C15 H15 126.7 . . ?
C16 C15 C13 106.6(6) . . ?
C16 C15 H15 126.7 . . ?
C14 C16 H16 127.2 . . ?
C15 C16 C14 105.7(6) . . ?
C15 C16 H16 127.2 . . ?
C14 O8 C13 97.1(5) . . ?
C9 O5 C10 109.9(5) . . ?
O1 C2 C4 110.3(5) . . ?
O3 C2 O1 119.9(6) . . ?
O3 C2 C4 129.8(6) . . ?
C4 C3 H3 111.9 . . ?
C4 C3 C5 101.3(5) . . ?
C5 C3 H3 111.9 . . ?
C1 C3 H3 111.9 . . ?
C1 C3 C4 104.2(5) . . ?
C1 C3 C5 114.8(6) . . ?
C2 C4 C3 104.1(5) . . ?
C2 C4 H4 112.0 . . ?
C2 C4 C6 115.0(6) . . ?
C3 C4 H4 112.0 . . ?
C3 C4 C6 100.9(5) . . ?
C6 C4 H4 112.0 . . ?
C3 C5 H5 115.5 . . ?
C7 C5 C3 106.2(6) . . ?
C7 C5 H5 115.5 . . ?
O4 C5 C3 99.7(5) . . ?
O4 C5 H5 115.5 . . ?
O4 C5 C7 102.5(6) . . ?
C4 C6 H6 115.3 . . ?
C8 C6 C4 107.3(5) . . ?
C8 C6 H6 115.3 . . ?
O4 C6 C4 99.3(5) . . ?
O4 C6 H6 115.3 . . ?
O4 C6 C8 102.6(6) . . ?
C5 C7 H7 127.1 . . ?
C8 C7 C5 105.9(7) . . ?
C8 C7 H7 127.1 . . ?
C6 C8 H8 127.3 . . ?
C7 C8 C6 105.3(6) . . ?
C7 C8 H8 127.3 . . ?
C6 O4 C5 96.5(5) . . ?
O1 C1 C3 110.2(5) . . ?
O2 C1 O1 119.6(6) . . ?
O2 C1 C3 130.2(7) . . ?

loop_
_geom_bond_atom_site_label_1
_geom_bond_atom_site_label_2
_geom_bond_distance
_geom_bond_site_symmetry_2
_geom_bond_publ_flag
O1 C2 1.390(8) . ?
O1 C1 1.386(9) . ?
C9 C11 1.503(8) . ?
C9 O6 1.193(8) . ?
C9 O5 1.376(9) . ?
C10 C12 1.506(9) . ?
C10 O7 1.185(9) . ?
C10 O5 1.389(8) . ?
C11 H11 1.0000 . ?
C11 C12 1.531(9) . ?
C11 C13 1.573(10) . ?
C12 H12 1.0000 . ?
C12 C14 1.578(9) . ?
C13 H13 1.0000 . ?
C13 C15 1.514(8) . ?
C13 O8 1.446(8) . ?
C14 H14 1.0000 . ?
C14 C16 1.520(9) . ?
C14 O8 1.439(8) . ?
C15 H15 0.9500 . ?
C15 C16 1.318(10) . ?
C16 H16 0.9500 . ?
C2 C4 1.503(9) . ?
C2 O3 1.198(8) . ?
C3 H3 1.0000 . ?
C3 C4 1.552(9) . ?
C3 C5 1.556(10) . ?
C3 C1 1.507(9) . ?
C4 H4 1.0000 . ?
C4 C6 1.559(9) . ?
C5 H5 1.0000 . ?
C5 C7 1.499(11) . ?
C5 O4 1.444(9) . ?
C6 H6 1.0000 . ?
C6 C8 1.507(9) . ?
C6 O4 1.440(8) . ?
C7 H7 0.9500 . ?
C7 C8 1.344(12) . ?
C8 H8 0.9500 . ?
C1 O2 1.199(8) . ?

loop_
_geom_torsion_atom_site_label_1
_geom_torsion_atom_site_label_2
_geom_torsion_atom_site_label_3
_geom_torsion_atom_site_label_4
_geom_torsion
_geom_torsion_site_symmetry_1
_geom_torsion_site_symmetry_2
_geom_torsion_site_symmetry_3
_geom_torsion_site_symmetry_4
_geom_torsion_publ_flag
O1 C2 C4 C3 -3.2(7) . . . . ?
O1 C2 C4 C6 106.3(6) . . . . ?
C9 C11 C12 C10 -2.6(7) . . . . ?
C9 C11 C12 C14 113.2(5) . . . . ?
C9 C11 C13 C15 -177.9(6) . . . . ?
C9 C11 C13 O8 -73.0(6) . . . . ?
C10 C12 C14 C16 -179.0(6) . . . . ?
C10 C12 C14 O8 75.9(6) . . . . ?
C11 C9 O5 C10 1.6(7) . . . . ?
C11 C12 C14 C16 69.7(6) . . . . ?
C11 C12 C14 O8 -35.3(5) . . . . ?
C11 C13 C15 C16 72.6(7) . . . . ?
C11 C13 O8 C14 -59.7(5) . . . . ?
C12 C10 O5 C9 -3.4(7) . . . . ?
C12 C11 C13 C15 -69.2(6) . . . . ?
C12 C11 C13 O8 35.7(5) . . . . ?
C12 C14 C16 C15 -73.0(6) . . . . ?
C12 C14 O8 C13 58.8(5) . . . . ?
C13 C11 C12 C10 -116.1(5) . . . . ?
C13 C11 C12 C14 -0.2(5) . . . . ?
C13 C15 C16 C14 0.9(7) . . . . ?
C15 C13 O8 C14 49.0(6) . . . . ?
C16 C14 O8 C13 -48.7(6) . . . . ?
O8 C13 C15 C16 -31.9(7) . . . . ?
O8 C14 C16 C15 30.7(7) . . . . ?
O7 C10 C12 C11 -179.8(7) . . . . ?
O7 C10 C12 C14 70.6(10) . . . . ?
O7 C10 O5 C9 179.7(7) . . . . ?
O6 C9 C11 C12 -178.1(7) . . . . ?
O6 C9 C11 C13 -71.2(9) . . . . ?
O6 C9 O5 C10 -179.4(6) . . . . ?
O5 C9 C11 C12 0.8(7) . . . . ?
O5 C9 C11 C13 107.7(6) . . . . ?
O5 C10 C12 C11 3.8(7) . . . . ?
O5 C10 C12 C14 -105.9(6) . . . . ?
C2 O1 C1 C3 -2.6(7) . . . . ?
C2 O1 C1 O2 179.6(7) . . . . ?
C2 C4 C6 C8 -42.8(8) . . . . ?
C2 C4 C6 O4 -149.2(5) . . . . ?
C3 C4 C6 C8 68.5(6) . . . . ?
C3 C4 C6 O4 -37.9(6) . . . . ?
C3 C5 C7 C8 73.0(7) . . . . ?
C3 C5 O4 C6 -60.7(6) . . . . ?
C4 C3 C5 C7 -71.1(7) . . . . ?
C4 C3 C5 O4 35.1(6) . . . . ?
C4 C3 C1 O1 0.5(7) . . . . ?
C4 C3 C1 O2 178.0(8) . . . . ?
C4 C6 C8 C7 -72.9(7) . . . . ?
C4 C6 O4 C5 61.7(6) . . . . ?
C5 C3 C4 C2 121.1(5) . . . . ?
C5 C3 C4 C6 1.5(6) . . . . ?
C5 C3 C1 O1 -109.4(7) . . . . ?
C5 C3 C1 O2 68.1(10) . . . . ?
C5 C7 C8 C6 0.1(8) . . . . ?
C7 C5 O4 C6 48.4(7) . . . . ?
C8 C6 O4 C5 -48.4(6) . . . . ?
O4 C5 C7 C8 -31.1(8) . . . . ?
O4 C6 C8 C7 31.1(7) . . . . ?
C1 O1 C2 C4 3.7(7) . . . . ?
C1 O1 C2 O3 -177.0(6) . . . . ?
C1 C3 C4 C2 1.5(7) . . . . ?
C1 C3 C4 C6 -118.0(6) . . . . ?
C1 C3 C5 C7 40.5(8) . . . . ?
C1 C3 C5 O4 146.8(5) . . . . ?
O3 C2 C4 C3 177.6(7) . . . . ?
O3 C2 C4 C6 -72.9(9) . . . . ?

loop_
_twin_individual_id
_twin_individual_mass_fraction_refined
1 0.54822
2 0.45178
